data_4100697
loop_
_publ_author_name
'Emmanuel Terazzi'
'Stephane Torelli'
'Jean-Pierre Rivera'
'Jean-Marc Benech'
'Gerald Bernardinelli'
'Cyril Bourgogne'
'Bertrand Donnio'
'Daniel Guillon'
'Daniel Imbert'
'Jean-Claude Bunzli'
'Andre Pinto'
'Damien Jeannerat'
'Claude Piguet'

_publ_section_title
;
Molecular Control of Macroscopic Cubic, Columnar and Lamellar
Organizations in Luminescent Lanthanide-containing Thermotropic
Liquid Crystals.
;
_journal_name_full 'Journal of the American Chemical Society'
_journal_paper_doi 10.1021/ja0446101
_journal_year 2005
_chemical_formula_moiety 'C46 H56 B2 Fe N12 Si2'
_chemical_formula_sum 'C46 H56 B2 Fe N12 Si2'
_chemical_formula_weight 910.68
_space_group_IT_number 14
_symmetry_cell_setting monoclinic
_symmetry_space_group_name_Hall '-P 2ybc'
_symmetry_space_group_name_H-M 'P 1 21/c 1'
_cell_angle_alpha 90.00
_cell_angle_beta 97.6590(10)
_cell_angle_gamma 90.00
_cell_formula_units_Z 2
_cell_length_a 15.2970(9)
_cell_length_b 11.9528(7)
_cell_length_c 14.1961(8)
_cell_measurement_temperature 200(1)
_cell_volume 2572.5(3)
_diffrn_ambient_temperature 200(1)
_exptl_crystal_density_diffrn 1.176
_cod_depositor_comments
;
The following automatic conversions were performed:
'_symmetry_cell_setting' value 'Monoclinic' changed to 'monoclinic'
according to '/home/saulius/struct/CIF-dictionaries/cif_core.dic'
dictionary named 'cif_core.dic' version 2.4.1 from 2010-06-29.

Automatic conversion script
Id: cif_fix_enum 1527 2010-12-29 10:47:43Z saulius 
;
_cod_original_sg_symbol_H-M 'P 21/c'
_cod_database_code 4100697

loop_
_symmetry_equiv_pos_as_xyz
'x, y, z'
'-x, y+1/2, -z+1/2'
'-x, -y, -z'
'x, -y-1/2, z-1/2'

loop_
_atom_site_label
_atom_site_type_symbol
_atom_site_fract_x
_atom_site_fract_y
_atom_site_fract_z
_atom_site_U_iso_or_equiv
_atom_site_adp_type
_atom_site_occupancy
_atom_site_symmetry_multiplicity
_atom_site_calc_flag
_atom_site_refinement_flags
_atom_site_disorder_assembly
_atom_site_disorder_group
Fe1 Fe 0.0000 0.0000 0.0000 0.0273(3) Uani 1 2 d S . .
B1 B 0.1449(3) 0.1929(4) 0.0511(3) 0.0326(10) Uani 1 1 d . . .
C1 C 0.2086(2) 0.2992(3) 0.0726(3) 0.0348(9) Uani 1 1 d . . .
C2 C 0.2623(3) 0.3402(4) 0.0086(3) 0.0447(10) Uani 1 1 d . . .
H2 H 0.2651 0.3002 -0.0488 0.054 Uiso 1 1 calc R . .
C3 C 0.3117(3) 0.4371(4) 0.0254(4) 0.0537(12) Uani 1 1 d . . .
H3 H 0.3477 0.4622 -0.0200 0.064 Uiso 1 1 calc R . .
C4 C 0.3088(3) 0.4976(4) 0.1084(4) 0.0525(12) Uani 1 1 d . . .
C5 C 0.2536(3) 0.4611(4) 0.1716(3) 0.0524(12) Uani 1 1 d . . .
H5 H 0.2492 0.5027 0.2277 0.063 Uiso 1 1 calc R . .
C6 C 0.2048(2) 0.3647(4) 0.1533(3) 0.0443(10) Uani 1 1 d . . .
H6 H 0.1670 0.3418 0.1977 0.053 Uiso 1 1 calc R . .
C7 C 0.3620(3) 0.5966(4) 0.1326(4) 0.0688(15) Uani 1 1 d . A .
C8 C 0.4042(3) 0.6758(5) 0.1590(5) 0.090(2) Uani 1 1 d . . .
C11 C 0.0335(3) 0.3454(3) -0.0225(3) 0.0438(10) Uani 1 1 d . . .
H11 H 0.0716 0.4080 -0.0106 0.053 Uiso 1 1 calc R . .
C12 C -0.0519(3) 0.3493(4) -0.0656(3) 0.0464(11) Uani 1 1 d . . .
H12 H -0.0842 0.4135 -0.0892 0.056 Uiso 1 1 calc R . .
C13 C -0.0810(2) 0.2405(3) -0.0674(2) 0.0345(9) Uani 1 1 d . . .
C14 C -0.1709(2) 0.1971(4) -0.1078(3) 0.0465(11) Uani 1 1 d . . .
H14A H -0.1728 0.1158 -0.0990 0.070 Uiso 1 1 calc R . .
H14B H -0.1822 0.2146 -0.1758 0.070 Uiso 1 1 calc R . .
H14C H -0.2160 0.2326 -0.0749 0.070 Uiso 1 1 calc R . .
C21 C 0.2657(2) 0.0795(4) -0.0243(3) 0.0425(10) Uani 1 1 d . . .
H21 H 0.3158 0.1232 -0.0011 0.051 Uiso 1 1 calc R . .
C22 C 0.2675(3) -0.0174(4) -0.0749(3) 0.0478(11) Uani 1 1 d . . .
H22 H 0.3176 -0.0533 -0.0942 0.057 Uiso 1 1 calc R . .
C23 C 0.1800(3) -0.0523(4) -0.0923(3) 0.0382(9) Uani 1 1 d . . .
C24 C 0.1437(3) -0.1531(4) -0.1470(3) 0.0495(11) Uani 1 1 d . . .
H24A H 0.0939 -0.1832 -0.1181 0.074 Uiso 1 1 calc R . .
H24B H 0.1899 -0.2102 -0.1455 0.074 Uiso 1 1 calc R . .
H24C H 0.1237 -0.1319 -0.2130 0.074 Uiso 1 1 calc R . .
C31 C 0.1800(3) 0.1225(4) 0.2279(3) 0.0471(11) Uani 1 1 d . . .
H31 H 0.2315 0.1656 0.2468 0.057 Uiso 1 1 calc R . .
C32 C 0.1459(3) 0.0444(4) 0.2821(3) 0.0514(12) Uani 1 1 d . . .
H32 H 0.1679 0.0235 0.3454 0.062 Uiso 1 1 calc R . .
C33 C 0.0723(3) 0.0016(4) 0.2258(3) 0.0418(10) Uani 1 1 d . . .
C34 C 0.0095(3) -0.0843(4) 0.2525(3) 0.0518(12) Uani 1 1 d . . .
H34A H -0.0507 -0.0639 0.2255 0.078 Uiso 1 1 calc R . .
H34B H 0.0134 -0.0883 0.3219 0.078 Uiso 1 1 calc R . .
H34C H 0.0244 -0.1574 0.2276 0.078 Uiso 1 1 calc R . .
Si1A Si 0.4710(8) 0.7970(12) 0.2051(8) 0.0991(15) Uani 0.65 1 d PD A 1
C41A C 0.4070(9) 0.8782(11) 0.2815(12) 0.196(9) Uani 0.65 1 d PD A 1
H41A H 0.4423 0.9417 0.3087 0.294 Uiso 0.65 1 calc PR A 1
H41B H 0.3915 0.8304 0.3329 0.294 Uiso 0.65 1 calc PR A 1
H41C H 0.3530 0.9058 0.2438 0.294 Uiso 0.65 1 calc PR A 1
C42A C 0.5684(8) 0.7343(9) 0.2747(13) 0.243(12) Uani 0.65 1 d PD A 1
H42A H 0.6038 0.7931 0.3095 0.364 Uiso 0.65 1 calc PR A 1
H42B H 0.6039 0.6960 0.2319 0.364 Uiso 0.65 1 calc PR A 1
H42C H 0.5496 0.6802 0.3198 0.364 Uiso 0.65 1 calc PR A 1
C43A C 0.4960(9) 0.8768(16) 0.1049(10) 0.193(8) Uani 0.65 1 d PD A 1
H43A H 0.4443 0.8784 0.0561 0.290 Uiso 0.65 1 calc PR A 1
H43B H 0.5457 0.8422 0.0788 0.290 Uiso 0.65 1 calc PR A 1
H43C H 0.5118 0.9534 0.1253 0.290 Uiso 0.65 1 calc PR A 1
Si1B Si 0.4741(15) 0.788(2) 0.2227(16) 0.0991(15) Uani 0.35 1 d PD A 2
C41B C 0.481(2) 0.774(4) 0.3544(17) 0.26(2) Uiso 0.35 1 d PD A 2
H41D H 0.4867 0.8481 0.3838 0.385 Uiso 0.35 1 calc PR A 2
H41E H 0.5332 0.7288 0.3782 0.385 Uiso 0.35 1 calc PR A 2
H41F H 0.4281 0.7370 0.3704 0.385 Uiso 0.35 1 calc PR A 2
C42B C 0.5836(14) 0.768(2) 0.1883(17) 0.125(9) Uiso 0.35 1 d PD A 2
H42D H 0.5821 0.7848 0.1206 0.187 Uiso 0.35 1 calc PR A 2
H42E H 0.6019 0.6899 0.2001 0.187 Uiso 0.35 1 calc PR A 2
H42F H 0.6256 0.8177 0.2257 0.187 Uiso 0.35 1 calc PR A 2
C43B C 0.429(2) 0.925(2) 0.186(2) 0.204(15) Uiso 0.35 1 d PD A 2
H43D H 0.4219 0.9306 0.1167 0.306 Uiso 0.35 1 calc PR A 2
H43E H 0.4697 0.9837 0.2136 0.306 Uiso 0.35 1 calc PR A 2
H43F H 0.3718 0.9348 0.2087 0.306 Uiso 0.35 1 calc PR A 2
N11 N -0.01739(18) 0.1723(2) -0.0284(2) 0.0308(7) Uani 1 1 d . . .
N12 N 0.05479(18) 0.2392(3) 0.0003(2) 0.0321(7) Uani 1 1 d . . .
N21 N 0.12798(19) 0.0196(2) -0.0529(2) 0.0321(7) Uani 1 1 d . . .
N22 N 0.18164(18) 0.1036(3) -0.0123(2) 0.0312(7) Uani 1 1 d . . .
N31 N 0.06291(18) 0.0514(3) 0.1406(2) 0.0323(7) Uani 1 1 d . . .
N32 N 0.12923(18) 0.1291(3) 0.1429(2) 0.0334(7) Uani 1 1 d . . .

loop_
_atom_site_aniso_label
_atom_site_aniso_U_11
_atom_site_aniso_U_22
_atom_site_aniso_U_33
_atom_site_aniso_U_23
_atom_site_aniso_U_13
_atom_site_aniso_U_12
Fe1 0.0258(4) 0.0266(4) 0.0281(4) 0.0022(3) -0.0019(3) -0.0017(3)
B1 0.031(2) 0.033(3) 0.032(2) 0.0003(19) -0.0009(17) -0.0032(19)
C1 0.0267(19) 0.037(2) 0.038(2) -0.0044(18) -0.0060(16) -0.0007(17)
C2 0.042(2) 0.040(3) 0.050(2) -0.006(2) -0.0020(19) -0.0100(19)
C3 0.039(2) 0.048(3) 0.075(3) 0.005(3) 0.009(2) -0.008(2)
C4 0.033(2) 0.036(3) 0.082(3) -0.009(2) -0.015(2) 0.0020(19)
C5 0.042(2) 0.045(3) 0.066(3) -0.020(2) -0.008(2) 0.001(2)
C6 0.035(2) 0.045(3) 0.052(3) -0.009(2) 0.0014(18) 0.0026(19)
C7 0.040(3) 0.040(3) 0.118(4) -0.010(3) -0.020(3) -0.004(2)
C8 0.041(3) 0.047(3) 0.172(6) -0.026(4) -0.021(3) -0.002(3)
C11 0.043(2) 0.031(2) 0.055(3) 0.004(2) -0.0020(19) -0.0064(19)
C12 0.041(2) 0.038(3) 0.057(3) 0.010(2) -0.0071(19) 0.0086(19)
C13 0.032(2) 0.035(2) 0.035(2) 0.0053(17) -0.0029(16) 0.0001(17)
C14 0.035(2) 0.044(3) 0.057(3) 0.013(2) -0.0065(18) 0.0002(19)
C21 0.028(2) 0.045(3) 0.053(3) -0.005(2) 0.0019(17) -0.0028(18)
C22 0.038(2) 0.046(3) 0.060(3) -0.009(2) 0.0106(19) 0.0033(19)
C23 0.040(2) 0.039(2) 0.036(2) -0.0033(18) 0.0054(17) 0.0003(19)
C24 0.057(3) 0.044(3) 0.049(3) -0.015(2) 0.012(2) -0.003(2)
C31 0.038(2) 0.061(3) 0.039(2) -0.002(2) -0.0074(18) -0.009(2)
C32 0.053(3) 0.069(3) 0.030(2) 0.006(2) -0.0052(19) -0.002(2)
C33 0.043(2) 0.049(3) 0.032(2) 0.0056(19) 0.0043(17) 0.004(2)
C34 0.048(3) 0.067(3) 0.041(2) 0.015(2) 0.0073(19) -0.008(2)
Si1A 0.0592(13) 0.052(2) 0.174(4) -0.023(3) -0.028(3) -0.0141(12)
C41A 0.170(14) 0.111(11) 0.31(2) -0.142(14) 0.039(15) -0.020(10)
C42A 0.138(12) 0.069(8) 0.46(3) -0.036(14) -0.204(16) -0.012(8)
C43A 0.125(12) 0.29(2) 0.168(15) 0.015(15) 0.022(10) -0.051(14)
Si1B 0.0592(13) 0.052(2) 0.174(4) -0.023(3) -0.028(3) -0.0141(12)
N11 0.0288(16) 0.0294(18) 0.0324(16) 0.0036(13) -0.0023(12) -0.0017(13)
N12 0.0298(17) 0.0284(19) 0.0365(17) 0.0007(14) -0.0015(13) -0.0026(13)
N21 0.0337(17) 0.0273(19) 0.0338(17) -0.0036(13) -0.0002(13) -0.0049(13)
N22 0.0253(16) 0.0334(19) 0.0343(17) -0.0026(14) 0.0018(12) -0.0038(13)
N31 0.0310(16) 0.0371(19) 0.0279(16) 0.0015(14) 0.0011(12) -0.0038(14)
N32 0.0305(16) 0.038(2) 0.0298(16) -0.0018(14) -0.0029(13) -0.0005(14)

loop_
_geom_bond_atom_site_label_1
_geom_bond_atom_site_label_2
_geom_bond_distance
_geom_bond_site_symmetry_2
_geom_bond_publ_flag
Fe1 N11 2.109(3) . ?
Fe1 N11 2.109(3) 3 ?
Fe1 N31 2.185(3) 3 ?
Fe1 N31 2.185(3) . ?
Fe1 N21 2.201(3) . ?
Fe1 N21 2.201(3) 3 ?
B1 N22 1.550(5) . ?
B1 N32 1.557(5) . ?
B1 N12 1.568(5) . ?
B1 C1 1.606(6) . ?
C1 C2 1.392(5) . ?
C1 C6 1.395(5) . ?
C2 C3 1.388(6) . ?
C2 H2 0.9500 . ?
C3 C4 1.387(7) . ?
C3 H3 0.9500 . ?
C4 C5 1.382(7) . ?
C4 C7 1.451(6) . ?
C5 C6 1.378(6) . ?
C5 H5 0.9500 . ?
C6 H6 0.9500 . ?
C7 C8 1.179(6) . ?
C8 Si1A 1.842(17) . ?
C8 Si1B 1.87(3) . ?
C11 N12 1.339(5) . ?
C11 C12 1.367(5) . ?
C11 H11 0.9500 . ?
C12 C13 1.373(6) . ?
C12 H12 0.9500 . ?
C13 N11 1.332(4) . ?
C13 C14 1.509(5) . ?
C14 H14A 0.9800 . ?
C14 H14B 0.9800 . ?
C14 H14C 0.9800 . ?
C21 N22 1.351(5) . ?
C21 C22 1.365(6) . ?
C21 H21 0.9500 . ?
C22 C23 1.393(6) . ?
C22 H22 0.9500 . ?
C23 N21 1.343(5) . ?
C23 C24 1.499(6) . ?
C24 H24A 0.9800 . ?
C24 H24B 0.9800 . ?
C24 H24C 0.9800 . ?
C31 N32 1.347(5) . ?
C31 C32 1.356(6) . ?
C31 H31 0.9500 . ?
C32 C33 1.388(6) . ?
C32 H32 0.9500 . ?
C33 N31 1.339(5) . ?
C33 C34 1.490(6) . ?
C34 H34A 0.9800 . ?
C34 H34B 0.9800 . ?
C34 H34C 0.9800 . ?
Si1A C43A 1.795(13) . ?
Si1A C41A 1.833(13) . ?
Si1A C42A 1.835(12) . ?
C41A H41A 0.9800 . ?
C41A H41B 0.9800 . ?
C41A H41C 0.9800 . ?
C42A H42A 0.9800 . ?
C42A H42B 0.9800 . ?
C42A H42C 0.9800 . ?
C43A H43A 0.9800 . ?
C43A H43B 0.9800 . ?
C43A H43C 0.9800 . ?
Si1B C42B 1.822(15) . ?
Si1B C43B 1.824(16) . ?
Si1B C41B 1.867(16) . ?
C41B H41D 0.9800 . ?
C41B H41E 0.9800 . ?
C41B H41F 0.9800 . ?
C42B H42D 0.9800 . ?
C42B H42E 0.9800 . ?
C42B H42F 0.9800 . ?
C43B H43D 0.9800 . ?
C43B H43E 0.9800 . ?
C43B H43F 0.9800 . ?
N11 N12 1.380(4) . ?
N21 N22 1.374(4) . ?
N31 N32 1.373(4) . ?
